data_7102924
loop_
_publ_author_name
'Mankad, Neal P'
'Peters, Jonas C'

_publ_section_title
;
 Diazoalkanes react with a bis(phosphino)borate copper(i) source to
 generate [Ph2BP(tBu)2]Cu(eta1-N2CR2), [Ph2BP(tBu)2]Cu(CPh2), and
 [Ph2BP(tBu)2]Cu-N(CPh2)(NCPh2).
;
_journal_issue 9
_journal_name_full 'Chemical communications (Cambridge, England)'
_journal_page_first 1061
_journal_page_last 1063
_journal_paper_doi 10.1039/b713687k
_journal_year 2008
_chemical_formula_sum 'C60 H106 B Cu Li N O8 P2'
_chemical_formula_weight 1112.70
_chemical_name_common ((BP2)Cu(NHMes))(Li(12-C-4)2)
_chemical_name_systematic
;
?
;
_space_group_IT_number 14
_symmetry_cell_setting monoclinic
_symmetry_space_group_name_Hall '-P 2ybc'
_symmetry_space_group_name_H-M 'P 1 21/c 1'
_atom_sites_solution_hydrogens geom
_atom_sites_solution_primary direct
_atom_sites_solution_secondary difmap
_audit_creation_method SHELXL-97
_cell_angle_alpha 90.00
_cell_angle_beta 92.5560(10)
_cell_angle_gamma 90.00
_cell_formula_units_Z 4
_cell_length_a 11.9146(9)
_cell_length_b 21.3858(16)
_cell_length_c 24.4619(18)
_cell_measurement_temperature 100(2)
_cell_volume 6226.8(8)
_computing_structure_refinement 'SHELXL-97 (Sheldrick, 1997)'
_computing_structure_solution 'SHELXS-97 (Sheldrick, 1990)'
_diffrn_ambient_temperature 100(2)
_diffrn_measured_fraction_theta_full 0.621
_diffrn_measured_fraction_theta_max 0.621
_diffrn_radiation_monochromator graphite
_diffrn_radiation_source 'fine-focus sealed tube'
_diffrn_radiation_type MoK\a
_diffrn_radiation_wavelength 0.71073
_diffrn_reflns_av_R_equivalents 0.0841
_diffrn_reflns_av_sigmaI/netI 0.0886
_diffrn_reflns_limit_h_max 15
_diffrn_reflns_limit_h_min -18
_diffrn_reflns_limit_k_max 27
_diffrn_reflns_limit_k_min -27
_diffrn_reflns_limit_l_max 32
_diffrn_reflns_limit_l_min -32
_diffrn_reflns_number 72625
_diffrn_reflns_theta_full 33.18
_diffrn_reflns_theta_max 33.18
_diffrn_reflns_theta_min 1.71
_exptl_absorpt_coefficient_mu 0.453
_exptl_crystal_colour colorless
_exptl_crystal_density_diffrn 1.187
_exptl_crystal_density_method 'not measured'
_exptl_crystal_description block
_exptl_crystal_F_000 2416
_exptl_crystal_size_max 0.42
_exptl_crystal_size_mid 0.15
_exptl_crystal_size_min 0.14
_refine_diff_density_max 1.674
_refine_diff_density_min -1.054
_refine_diff_density_rms 0.083
_refine_ls_extinction_method none
_refine_ls_goodness_of_fit_ref 1.725
_refine_ls_hydrogen_treatment constr
_refine_ls_matrix_type full
_refine_ls_number_parameters 684
_refine_ls_number_reflns 14800
_refine_ls_number_restraints 0
_refine_ls_restrained_S_all 1.725
_refine_ls_R_factor_all 0.1110
_refine_ls_R_factor_gt 0.0603
_refine_ls_shift/su_max 0.017
_refine_ls_shift/su_mean 0.000
_refine_ls_structure_factor_coef Fsqd
_refine_ls_weighting_details 'calc w=1/[\s^2^(Fo^2^)+(0.0000P)^2^+0.0000P] where P=(Fo^2^+2Fc^2^)/3'
_refine_ls_weighting_scheme calc
_refine_ls_wR_factor_gt 0.0917
_refine_ls_wR_factor_ref 0.0962
_reflns_number_gt 8871
_reflns_number_total 14800
_reflns_threshold_expression >2sigma(I)
_cod_data_source_file b713687k.txt
_cod_data_source_block npm21
_cod_depositor_comments
;
The following automatic conversions were performed:
'_symmetry_cell_setting' value 'Monoclinic' changed to 'monoclinic'
according to '/home/saulius/struct/CIF-dictionaries/cif_core.dic'
dictionary named 'cif_core.dic' version 2.4.1 from 2010-06-29.

Automatic conversion script
Id: cif_fix_enum 1527 2010-12-29 10:47:43Z saulius 
;
_cod_original_sg_symbol_H-M P21/c
_cod_database_code 7102924

loop_
_symmetry_equiv_pos_as_xyz
'x, y, z'
'-x, y+1/2, -z+1/2'
'-x, -y, -z'
'x, -y-1/2, z-1/2'

loop_
_atom_site_label
_atom_site_type_symbol
_atom_site_fract_x
_atom_site_fract_y
_atom_site_fract_z
_atom_site_U_iso_or_equiv
_atom_site_adp_type
_atom_site_occupancy
_atom_site_symmetry_multiplicity
_atom_site_calc_flag
_atom_site_refinement_flags
_atom_site_disorder_assembly
_atom_site_disorder_group
Cu Cu 0.30379(3) 0.396884(15) 0.626762(14) 0.02089(10) Uani 1 1 d . . .
P1 P 0.45659(6) 0.44506(3) 0.66728(3) 0.01795(18) Uani 1 1 d . . .
P2 P 0.15406(6) 0.43834(3) 0.66782(3) 0.01920(18) Uani 1 1 d . . .
N N 0.32206(18) 0.31945(10) 0.58507(9) 0.0257(6) Uani 1 1 d . . .
H H 0.3267 0.2865 0.6066 0.031 Uiso 1 1 calc R . .
B B 0.3110(3) 0.51518(14) 0.75025(13) 0.0180(7) Uani 1 1 d . . .
C1 C 0.2654(2) 0.58752(12) 0.75390(11) 0.0193(7) Uani 1 1 d . . .
C2 C 0.1788(2) 0.60212(14) 0.78881(11) 0.0265(7) Uani 1 1 d . . .
H2 H 0.1477 0.5692 0.8093 0.032 Uiso 1 1 calc R . .
C3 C 0.1360(2) 0.66184(14) 0.79509(12) 0.0310(8) Uani 1 1 d . . .
H3 H 0.0768 0.6690 0.8191 0.037 Uiso 1 1 calc R . .
C4 C 0.1801(3) 0.71085(14) 0.76628(12) 0.0332(8) Uani 1 1 d . . .
H4 H 0.1513 0.7520 0.7700 0.040 Uiso 1 1 calc R . .
C5 C 0.2664(3) 0.69936(14) 0.73209(12) 0.0315(8) Uani 1 1 d . . .
H5 H 0.2980 0.7329 0.7125 0.038 Uiso 1 1 calc R . .
C6 C 0.3074(2) 0.63929(13) 0.72606(11) 0.0241(7) Uani 1 1 d . . .
H6 H 0.3667 0.6328 0.7020 0.029 Uiso 1 1 calc R . .
C7 C 0.3577(2) 0.50039(12) 0.81389(11) 0.0186(7) Uani 1 1 d . . .
C8 C 0.3172(2) 0.45477(13) 0.84807(11) 0.0224(7) Uani 1 1 d . . .
H8 H 0.2580 0.4286 0.8343 0.027 Uiso 1 1 calc R . .
C9 C 0.3588(2) 0.44538(14) 0.90142(12) 0.0287(7) Uani 1 1 d . . .
H9 H 0.3275 0.4137 0.9233 0.034 Uiso 1 1 calc R . .
C10 C 0.4454(3) 0.48198(15) 0.92245(12) 0.0313(8) Uani 1 1 d . . .
H10 H 0.4758 0.4751 0.9585 0.038 Uiso 1 1 calc R . .
C11 C 0.4872(2) 0.52860(15) 0.89044(13) 0.0307(8) Uani 1 1 d . . .
H11 H 0.5460 0.5547 0.9047 0.037 Uiso 1 1 calc R . .
C12 C 0.4441(2) 0.53761(13) 0.83770(12) 0.0252(7) Uani 1 1 d . . .
H12 H 0.4741 0.5704 0.8166 0.030 Uiso 1 1 calc R . .
C13 C 0.4163(2) 0.51296(12) 0.70720(11) 0.0191(7) Uani 1 1 d . . .
H13A H 0.4846 0.5255 0.7290 0.023 Uiso 1 1 calc R . .
H13B H 0.4010 0.5469 0.6804 0.023 Uiso 1 1 calc R . .
C14 C 0.2056(2) 0.46577(12) 0.73547(10) 0.0185(7) Uani 1 1 d . . .
H14A H 0.1393 0.4842 0.7524 0.022 Uiso 1 1 calc R . .
H14B H 0.2241 0.4274 0.7566 0.022 Uiso 1 1 calc R . .
C15 C 0.5358(2) 0.38970(12) 0.71532(11) 0.0217(7) Uani 1 1 d . . .
C16 C 0.4449(2) 0.35447(13) 0.74571(11) 0.0263(7) Uani 1 1 d . . .
H16A H 0.3945 0.3329 0.7191 0.040 Uiso 1 1 calc R . .
H16B H 0.4016 0.3843 0.7668 0.040 Uiso 1 1 calc R . .
H16C H 0.4806 0.3238 0.7706 0.040 Uiso 1 1 calc R . .
C17 C 0.6152(2) 0.42064(13) 0.75830(11) 0.0303(8) Uani 1 1 d . . .
H17A H 0.6523 0.3883 0.7810 0.046 Uiso 1 1 calc R . .
H17B H 0.5721 0.4483 0.7815 0.046 Uiso 1 1 calc R . .
H17C H 0.6720 0.4451 0.7399 0.046 Uiso 1 1 calc R . .
C18 C 0.5993(2) 0.34122(13) 0.68292(11) 0.0287(8) Uani 1 1 d . . .
H18A H 0.6648 0.3609 0.6672 0.043 Uiso 1 1 calc R . .
H18B H 0.5497 0.3245 0.6534 0.043 Uiso 1 1 calc R . .
H18C H 0.6243 0.3071 0.7073 0.043 Uiso 1 1 calc R . .
C19 C 0.5575(2) 0.47831(13) 0.61669(11) 0.0211(7) Uani 1 1 d . . .
C20 C 0.5808(2) 0.42907(13) 0.57228(11) 0.0274(7) Uani 1 1 d . . .
H20A H 0.5096 0.4108 0.5585 0.041 Uiso 1 1 calc R . .
H20B H 0.6292 0.3961 0.5881 0.041 Uiso 1 1 calc R . .
H20C H 0.6184 0.4492 0.5421 0.041 Uiso 1 1 calc R . .
C21 C 0.4971(2) 0.53347(12) 0.58754(11) 0.0250(7) Uani 1 1 d . . .
H21A H 0.5393 0.5462 0.5559 0.037 Uiso 1 1 calc R . .
H21B H 0.4925 0.5687 0.6130 0.037 Uiso 1 1 calc R . .
H21C H 0.4212 0.5206 0.5752 0.037 Uiso 1 1 calc R . .
C22 C 0.6695(2) 0.50209(13) 0.64220(11) 0.0288(8) Uani 1 1 d . . .
H22A H 0.7121 0.5230 0.6141 0.043 Uiso 1 1 calc R . .
H22B H 0.7131 0.4667 0.6573 0.043 Uiso 1 1 calc R . .
H22C H 0.6549 0.5318 0.6716 0.043 Uiso 1 1 calc R . .
C23 C 0.0502(2) 0.37498(13) 0.68625(11) 0.0235(7) Uani 1 1 d . . .
C24 C 0.0076(3) 0.34056(15) 0.63484(12) 0.0514(10) Uani 1 1 d . . .
H24A H 0.0715 0.3278 0.6136 0.077 Uiso 1 1 calc R . .
H24B H -0.0415 0.3683 0.6126 0.077 Uiso 1 1 calc R . .
H24C H -0.0347 0.3034 0.6452 0.077 Uiso 1 1 calc R . .
C25 C -0.0484(2) 0.39730(14) 0.71945(12) 0.0347(8) Uani 1 1 d . . .
H25A H -0.0918 0.3611 0.7310 0.052 Uiso 1 1 calc R . .
H25B H -0.0969 0.4249 0.6968 0.052 Uiso 1 1 calc R . .
H25C H -0.0195 0.4202 0.7518 0.052 Uiso 1 1 calc R . .
C26 C 0.1171(2) 0.32578(13) 0.71969(12) 0.0335(8) Uani 1 1 d . . .
H26A H 0.1397 0.3432 0.7556 0.050 Uiso 1 1 calc R . .
H26B H 0.1841 0.3140 0.7003 0.050 Uiso 1 1 calc R . .
H26C H 0.0701 0.2888 0.7246 0.050 Uiso 1 1 calc R . .
C27 C 0.0771(2) 0.50552(12) 0.63314(11) 0.0206(7) Uani 1 1 d . . .
C28 C 0.1702(2) 0.54688(13) 0.61080(11) 0.0277(7) Uani 1 1 d . . .
H28A H 0.1366 0.5844 0.5939 0.042 Uiso 1 1 calc R . .
H28B H 0.2105 0.5235 0.5834 0.042 Uiso 1 1 calc R . .
H28C H 0.2228 0.5591 0.6409 0.042 Uiso 1 1 calc R . .
C29 C 0.0018(2) 0.48412(14) 0.58454(11) 0.0323(8) Uani 1 1 d . . .
H29A H -0.0197 0.5203 0.5619 0.048 Uiso 1 1 calc R . .
H29B H -0.0658 0.4642 0.5979 0.048 Uiso 1 1 calc R . .
H29C H 0.0426 0.4540 0.5626 0.048 Uiso 1 1 calc R . .
C30 C 0.0078(2) 0.54508(13) 0.67098(11) 0.0295(8) Uani 1 1 d . . .
H30A H 0.0569 0.5623 0.7005 0.044 Uiso 1 1 calc R . .
H30B H -0.0502 0.5190 0.6867 0.044 Uiso 1 1 calc R . .
H30C H -0.0279 0.5794 0.6501 0.044 Uiso 1 1 calc R . .
C31 C 0.3294(2) 0.30375(13) 0.53198(12) 0.0238(7) Uani 1 1 d . . .
C32 C 0.3613(2) 0.24278(13) 0.51439(13) 0.0274(7) Uani 1 1 d . . .
C33 C 0.3602(2) 0.22889(14) 0.45859(14) 0.0345(8) Uani 1 1 d . . .
H33 H 0.3808 0.1879 0.4480 0.041 Uiso 1 1 calc R . .
C34 C 0.3309(2) 0.27146(15) 0.41777(13) 0.0345(8) Uani 1 1 d . . .
C35 C 0.3028(2) 0.33082(14) 0.43520(12) 0.0293(8) Uani 1 1 d . . .
H35 H 0.2839 0.3615 0.4083 0.035 Uiso 1 1 calc R . .
C36 C 0.3009(2) 0.34782(13) 0.48995(12) 0.0243(7) Uani 1 1 d . . .
C37 C 0.3940(2) 0.19454(13) 0.55601(13) 0.0383(9) Uani 1 1 d . . .
H37A H 0.4165 0.1562 0.5375 0.057 Uiso 1 1 calc R . .
H37B H 0.3300 0.1856 0.5786 0.057 Uiso 1 1 calc R . .
H37C H 0.4570 0.2101 0.5793 0.057 Uiso 1 1 calc R . .
C38 C 0.3315(3) 0.25378(16) 0.35812(13) 0.0540(11) Uani 1 1 d . . .
H38A H 0.3931 0.2755 0.3409 0.081 Uiso 1 1 calc R . .
H38B H 0.2599 0.2658 0.3399 0.081 Uiso 1 1 calc R . .
H38C H 0.3420 0.2085 0.3548 0.081 Uiso 1 1 calc R . .
C39 C 0.2621(2) 0.41164(12) 0.50588(11) 0.0275(7) Uani 1 1 d . . .
H39A H 0.2430 0.4360 0.4728 0.041 Uiso 1 1 calc R . .
H39B H 0.3223 0.4328 0.5273 0.041 Uiso 1 1 calc R . .
H39C H 0.1957 0.4078 0.5279 0.041 Uiso 1 1 calc R . .
Li Li 0.1337(3) 0.69137(18) 0.02843(16) 0.0070(9) Uani 1 1 d . . .
O1 O 0.19246(16) 0.65050(9) -0.05386(8) 0.0329(5) Uani 1 1 d . . .
O2 O 0.22282(15) 0.59719(9) 0.04708(8) 0.0334(5) Uani 1 1 d . . .
O3 O 0.28582(16) 0.71193(10) 0.09133(8) 0.0346(5) Uani 1 1 d . . .
O4 O 0.25072(16) 0.76631(9) -0.00966(8) 0.0339(5) Uani 1 1 d . . .
O5 O 0.04622(16) 0.66073(9) 0.10644(8) 0.0346(5) Uani 1 1 d . . .
O6 O -0.02271(16) 0.60965(10) 0.00555(9) 0.0374(5) Uani 1 1 d . . .
O7 O 0.00202(15) 0.73290(9) -0.02568(8) 0.0305(5) Uani 1 1 d . . .
O8 O 0.06948(16) 0.78450(9) 0.07574(8) 0.0323(5) Uani 1 1 d . . .
C40 C 0.2110(3) 0.58458(13) -0.04902(12) 0.0341(8) Uani 1 1 d . . .
H40A H 0.2516 0.5696 -0.0809 0.041 Uiso 1 1 calc R . .
H40B H 0.1379 0.5627 -0.0489 0.041 Uiso 1 1 calc R . .
C41 C 0.2787(3) 0.56960(14) 0.00295(12) 0.0343(8) Uani 1 1 d . . .
H41A H 0.2841 0.5238 0.0080 0.041 Uiso 1 1 calc R . .
H41B H 0.3557 0.5867 0.0012 0.041 Uiso 1 1 calc R . .
C42 C 0.2909(2) 0.60249(14) 0.09652(12) 0.0315(8) Uani 1 1 d . . .
H42A H 0.3402 0.5654 0.1006 0.038 Uiso 1 1 calc R . .
H42B H 0.2422 0.6039 0.1282 0.038 Uiso 1 1 calc R . .
C43 C 0.3616(2) 0.66072(14) 0.09563(12) 0.0314(8) Uani 1 1 d . . .
H43A H 0.4096 0.6640 0.1296 0.038 Uiso 1 1 calc R . .
H43B H 0.4106 0.6600 0.0640 0.038 Uiso 1 1 calc R . .
C44 C 0.3355(3) 0.77068(14) 0.07921(12) 0.0350(8) Uani 1 1 d . . .
H44A H 0.4079 0.7749 0.1004 0.042 Uiso 1 1 calc R . .
H44B H 0.2855 0.8048 0.0905 0.042 Uiso 1 1 calc R . .
C45 C 0.3554(2) 0.77689(15) 0.01926(13) 0.0394(9) Uani 1 1 d . . .
H45A H 0.3838 0.8192 0.0112 0.047 Uiso 1 1 calc R . .
H45B H 0.4116 0.7458 0.0082 0.047 Uiso 1 1 calc R . .
C46 C 0.2617(3) 0.75185(15) -0.06619(12) 0.0346(8) Uani 1 1 d . . .
H46A H 0.3239 0.7768 -0.0806 0.041 Uiso 1 1 calc R . .
H46B H 0.1916 0.7636 -0.0870 0.041 Uiso 1 1 calc R . .
C47 C 0.2847(2) 0.68342(15) -0.07463(12) 0.0351(8) Uani 1 1 d . . .
H47A H 0.2915 0.6743 -0.1140 0.042 Uiso 1 1 calc R . .
H47B H 0.3555 0.6711 -0.0548 0.042 Uiso 1 1 calc R . .
C48 C -0.0580(3) 0.62920(15) 0.10136(13) 0.0399(9) Uani 1 1 d . . .
H48A H -0.1193 0.6593 0.0925 0.048 Uiso 1 1 calc R . .
H48B H -0.0740 0.6079 0.1361 0.048 Uiso 1 1 calc R . .
C49 C -0.0496(3) 0.58187(14) 0.05588(13) 0.0402(9) Uani 1 1 d . . .
H49A H 0.0089 0.5507 0.0665 0.048 Uiso 1 1 calc R . .
H49B H -0.1221 0.5595 0.0510 0.048 Uiso 1 1 calc R . .
C50 C -0.1138(2) 0.63997(14) -0.02278(13) 0.0380(9) Uani 1 1 d . . .
H50A H -0.1645 0.6591 0.0035 0.046 Uiso 1 1 calc R . .
H50B H -0.1574 0.6096 -0.0457 0.046 Uiso 1 1 calc R . .
C51 C -0.0641(2) 0.68970(14) -0.05807(12) 0.0336(8) Uani 1 1 d . . .
H51A H -0.0164 0.6698 -0.0853 0.040 Uiso 1 1 calc R . .
H51B H -0.1253 0.7125 -0.0782 0.040 Uiso 1 1 calc R . .
C52 C -0.0650(2) 0.77930(13) -0.00102(12) 0.0296(8) Uani 1 1 d . . .
H52A H -0.1217 0.7593 0.0216 0.036 Uiso 1 1 calc R . .
H52B H -0.1047 0.8048 -0.0296 0.036 Uiso 1 1 calc R . .
C53 C 0.0115(2) 0.81958(13) 0.03381(12) 0.0293(8) Uani 1 1 d . . .
H53A H 0.0668 0.8398 0.0106 0.035 Uiso 1 1 calc R . .
H53B H -0.0330 0.8529 0.0507 0.035 Uiso 1 1 calc R . .
C54 C 0.0037(3) 0.77017(14) 0.12113(12) 0.0351(8) Uani 1 1 d . . .
H54A H -0.0762 0.7651 0.1090 0.042 Uiso 1 1 calc R . .
H54B H 0.0093 0.8042 0.1485 0.042 Uiso 1 1 calc R . .
C55 C 0.0486(3) 0.71054(14) 0.14540(12) 0.0342(8) Uani 1 1 d . . .
H55A H 0.1269 0.7172 0.1594 0.041 Uiso 1 1 calc R . .
H55B H 0.0033 0.6986 0.1767 0.041 Uiso 1 1 calc R . .
C56 C 0.9019(5) 0.5288(3) 0.8486(2) 0.147(2) Uani 1 1 d . . .
H56A H 0.9541 0.5574 0.8681 0.220 Uiso 1 1 calc R . .
H56B H 0.9433 0.4924 0.8357 0.220 Uiso 1 1 calc R . .
H56C H 0.8446 0.5148 0.8735 0.220 Uiso 1 1 calc R . .
C57 C 0.8477(4) 0.5611(2) 0.8019(2) 0.0956(16) Uani 1 1 d . . .
H57A H 0.8076 0.5309 0.7773 0.115 Uiso 1 1 calc R . .
H57B H 0.9043 0.5834 0.7807 0.115 Uiso 1 1 calc R . .
C58 C 0.7672(4) 0.6062(3) 0.8250(3) 0.160(3) Uani 1 1 d . . .
H58A H 0.7072 0.5841 0.8440 0.192 Uiso 1 1 calc R . .
H58B H 0.8061 0.6354 0.8509 0.192 Uiso 1 1 calc R . .
C59 C 0.7255(7) 0.6363(4) 0.7810(5) 0.245(6) Uani 1 1 d . . .
H59A H 0.7010 0.6042 0.7539 0.294 Uiso 1 1 calc R . .
H59B H 0.7885 0.6593 0.7651 0.294 Uiso 1 1 calc R . .
C60 C 0.6351(6) 0.6795(3) 0.7849(2) 0.191(4) Uani 1 1 d . . .
H60A H 0.5797 0.6626 0.8094 0.287 Uiso 1 1 calc R . .
H60B H 0.5994 0.6863 0.7485 0.287 Uiso 1 1 calc R . .
H60C H 0.6640 0.7193 0.7995 0.287 Uiso 1 1 calc R . .

loop_
_atom_site_aniso_label
_atom_site_aniso_U_11
_atom_site_aniso_U_22
_atom_site_aniso_U_33
_atom_site_aniso_U_23
_atom_site_aniso_U_13
_atom_site_aniso_U_12
Cu 0.0239(2) 0.02166(19) 0.01720(19) -0.00117(17) 0.00221(15) -0.00232(17)
P1 0.0185(4) 0.0193(4) 0.0163(4) 0.0010(3) 0.0032(3) -0.0003(3)
P2 0.0192(4) 0.0216(4) 0.0167(4) -0.0019(3) 0.0009(3) -0.0026(3)
N 0.0288(15) 0.0206(14) 0.0278(15) 0.0005(12) 0.0016(12) -0.0027(11)
B 0.0177(18) 0.0176(18) 0.0187(19) -0.0020(14) 0.0013(15) -0.0003(14)
C1 0.0165(16) 0.0262(17) 0.0145(16) -0.0033(13) -0.0057(13) -0.0020(13)
C2 0.0257(17) 0.0281(18) 0.0255(18) -0.0034(15) -0.0026(14) -0.0021(15)
C3 0.0296(19) 0.038(2) 0.0255(19) -0.0106(16) 0.0013(15) 0.0059(16)
C4 0.043(2) 0.0231(18) 0.033(2) -0.0085(15) -0.0039(17) 0.0117(16)
C5 0.037(2) 0.0213(18) 0.036(2) 0.0027(15) -0.0012(17) 0.0001(15)
C6 0.0200(17) 0.0264(18) 0.0259(18) -0.0046(14) 0.0024(14) 0.0036(14)
C7 0.0146(15) 0.0221(16) 0.0195(17) -0.0064(13) 0.0029(13) 0.0044(13)
C8 0.0199(17) 0.0264(17) 0.0207(17) -0.0025(14) 0.0003(14) 0.0029(13)
C9 0.0300(19) 0.0319(18) 0.0244(19) 0.0012(15) 0.0032(15) 0.0090(15)
C10 0.033(2) 0.044(2) 0.0165(18) -0.0068(16) -0.0064(15) 0.0204(17)
C11 0.0176(17) 0.044(2) 0.030(2) -0.0167(17) -0.0045(15) 0.0023(15)
C12 0.0226(17) 0.0271(17) 0.0261(18) -0.0072(14) 0.0055(14) -0.0009(14)
C13 0.0165(16) 0.0200(16) 0.0203(16) 0.0003(13) -0.0031(13) -0.0010(12)
C14 0.0178(16) 0.0213(16) 0.0164(16) 0.0003(12) -0.0002(13) 0.0001(12)
C15 0.0241(17) 0.0212(16) 0.0200(16) 0.0013(14) 0.0036(13) 0.0022(14)
C16 0.0306(18) 0.0252(17) 0.0235(18) 0.0071(14) 0.0042(15) 0.0045(14)
C17 0.0293(19) 0.0378(19) 0.0238(18) 0.0042(15) 0.0002(15) 0.0073(15)
C18 0.0291(19) 0.0282(18) 0.0292(19) 0.0050(15) 0.0052(15) 0.0077(14)
C19 0.0188(16) 0.0269(17) 0.0177(16) 0.0052(13) 0.0023(13) -0.0006(13)
C20 0.0291(18) 0.0327(18) 0.0209(17) 0.0038(14) 0.0068(14) 0.0043(14)
C21 0.0256(17) 0.0271(17) 0.0224(17) 0.0080(14) 0.0037(14) -0.0053(14)
C22 0.0202(17) 0.0379(19) 0.0286(19) 0.0069(15) 0.0038(14) -0.0019(15)
C23 0.0219(17) 0.0253(17) 0.0235(18) -0.0052(14) 0.0040(14) -0.0038(13)
C24 0.060(3) 0.058(2) 0.036(2) -0.0055(19) -0.0010(19) -0.038(2)
C25 0.0271(18) 0.0300(18) 0.048(2) 0.0054(17) 0.0096(16) -0.0054(15)
C26 0.0276(19) 0.0244(18) 0.049(2) 0.0048(16) 0.0117(17) -0.0042(15)
C27 0.0194(16) 0.0235(16) 0.0188(17) -0.0023(13) -0.0021(13) -0.0024(13)
C28 0.0255(18) 0.0309(18) 0.0264(18) 0.0102(14) -0.0015(14) 0.0050(14)
C29 0.0267(18) 0.038(2) 0.032(2) -0.0016(16) -0.0051(15) 0.0074(15)
C30 0.0293(18) 0.0298(18) 0.0292(19) 0.0012(15) -0.0009(15) 0.0034(14)
C31 0.0147(16) 0.0250(17) 0.032(2) -0.0063(15) 0.0087(14) -0.0037(13)
C32 0.0140(16) 0.0266(18) 0.042(2) -0.0083(16) 0.0048(15) -0.0045(14)
C33 0.0175(18) 0.0310(19) 0.056(2) -0.0247(18) 0.0103(17) -0.0064(15)
C34 0.0269(19) 0.043(2) 0.035(2) -0.0136(18) 0.0117(16) -0.0066(16)
C35 0.0268(18) 0.0350(19) 0.0266(19) -0.0046(15) 0.0078(15) -0.0103(15)
C36 0.0190(17) 0.0258(17) 0.0288(19) -0.0043(15) 0.0085(14) -0.0086(14)
C37 0.0256(19) 0.0256(18) 0.064(2) -0.0081(18) 0.0014(17) 0.0027(15)
C38 0.048(2) 0.070(3) 0.045(2) -0.027(2) 0.0135(19) -0.010(2)
C39 0.0314(18) 0.0276(18) 0.0239(18) 0.0008(14) 0.0057(14) -0.0039(14)
Li 0.002(2) 0.013(2) 0.006(2) -0.0012(18) 0.0011(17) 0.0030(17)
O1 0.0271(13) 0.0395(14) 0.0324(13) -0.0003(11) 0.0036(10) 0.0062(11)
O2 0.0277(12) 0.0469(14) 0.0257(12) -0.0034(11) 0.0014(10) 0.0073(11)
O3 0.0320(13) 0.0387(13) 0.0334(13) 0.0052(11) 0.0048(11) 0.0022(11)
O4 0.0237(12) 0.0439(14) 0.0340(14) 0.0034(11) -0.0004(11) -0.0016(10)
O5 0.0276(13) 0.0390(14) 0.0376(14) 0.0010(11) 0.0062(11) -0.0012(11)
O6 0.0289(13) 0.0412(14) 0.0421(14) 0.0008(12) 0.0032(11) 0.0058(11)
O7 0.0225(12) 0.0354(13) 0.0337(13) -0.0067(10) 0.0021(10) 0.0003(10)
O8 0.0288(13) 0.0413(13) 0.0270(13) 0.0029(10) 0.0019(10) -0.0019(10)
C40 0.032(2) 0.033(2) 0.038(2) -0.0059(16) 0.0016(16) 0.0088(15)
C41 0.034(2) 0.037(2) 0.033(2) -0.0031(16) 0.0054(16) 0.0097(16)
C42 0.0278(18) 0.043(2) 0.0243(18) 0.0056(16) 0.0033(15) 0.0068(16)
C43 0.0279(19) 0.044(2) 0.0222(18) 0.0048(15) -0.0017(15) 0.0087(16)
C44 0.0288(19) 0.038(2) 0.038(2) 0.0027(17) -0.0017(16) -0.0090(16)
C45 0.0230(19) 0.049(2) 0.046(2) 0.0131(18) -0.0069(17) -0.0060(16)
C46 0.0276(19) 0.051(2) 0.025(2) 0.0116(16) 0.0019(15) 0.0025(16)
C47 0.0265(19) 0.054(2) 0.0245(19) 0.0051(16) 0.0036(15) 0.0048(17)
C48 0.031(2) 0.039(2) 0.050(2) 0.0043(18) 0.0127(18) -0.0083(16)
C49 0.037(2) 0.0294(19) 0.054(2) 0.0030(18) 0.0050(18) -0.0047(16)
C50 0.0242(19) 0.038(2) 0.052(2) -0.0114(18) -0.0025(17) 0.0029(16)
C51 0.0264(19) 0.039(2) 0.035(2) -0.0139(17) -0.0052(16) -0.0008(16)
C52 0.0267(18) 0.0271(18) 0.035(2) 0.0010(15) 0.0047(16) 0.0040(15)
C53 0.0299(19) 0.0272(18) 0.0313(19) 0.0016(15) 0.0048(16) 0.0015(15)
C54 0.039(2) 0.039(2) 0.028(2) -0.0055(16) 0.0061(17) 0.0003(17)
C55 0.034(2) 0.043(2) 0.0266(19) -0.0046(17) 0.0030(16) -0.0023(16)
C56 0.199(7) 0.109(5) 0.134(6) -0.006(4) 0.025(5) -0.020(5)
C57 0.090(4) 0.091(4) 0.104(4) 0.008(3) -0.009(3) 0.008(3)
C58 0.063(4) 0.073(4) 0.339(11) 0.037(5) -0.052(5) 0.028(3)
C59 0.186(9) 0.139(7) 0.419(17) 0.020(8) 0.121(10) 0.104(6)
C60 0.261(9) 0.212(8) 0.095(5) 0.085(5) -0.061(5) -0.154(7)

loop_
_atom_type_symbol
_atom_type_description
_atom_type_scat_dispersion_real
_atom_type_scat_dispersion_imag
_atom_type_scat_source
C C 0.0033 0.0016 'International Tables Vol C Tables 4.2.6.8 and 6.1.1.4'
H H 0.0000 0.0000 'International Tables Vol C Tables 4.2.6.8 and 6.1.1.4'
Li Li -0.0003 0.0001 'International Tables Vol C Tables 4.2.6.8 and 6.1.1.4'
B B 0.0013 0.0007 'International Tables Vol C Tables 4.2.6.8 and 6.1.1.4'
N N 0.0061 0.0033 'International Tables Vol C Tables 4.2.6.8 and 6.1.1.4'
O O 0.0106 0.0060 'International Tables Vol C Tables 4.2.6.8 and 6.1.1.4'
P P 0.1023 0.0942 'International Tables Vol C Tables 4.2.6.8 and 6.1.1.4'
Cu Cu 0.3201 1.2651 'International Tables Vol C Tables 4.2.6.8 and 6.1.1.4'

loop_
_geom_angle_atom_site_label_1
_geom_angle_atom_site_label_2
_geom_angle_atom_site_label_3
_geom_angle
_geom_angle_site_symmetry_1
_geom_angle_site_symmetry_3
_geom_angle_publ_flag
N Cu P2 131.93(7) . . ?
N Cu P1 120.16(7) . . ?
P2 Cu P1 105.05(3) . . ?
C13 P1 C15 107.54(12) . . ?
C13 P1 C19 103.87(12) . . ?
C15 P1 C19 109.04(12) . . ?
C13 P1 Cu 111.58(9) . . ?
C15 P1 Cu 110.73(9) . . ?
C19 P1 Cu 113.70(9) . . ?
C14 P2 C27 107.36(12) . . ?
C14 P2 C23 102.06(12) . . ?
C27 P2 C23 109.94(12) . . ?
C14 P2 Cu 106.65(9) . . ?
C27 P2 Cu 118.36(9) . . ?
C23 P2 Cu 111.08(9) . . ?
C31 N Cu 136.4(2) . . ?
C31 N H 111.8 . . ?
Cu N H 111.8 . . ?
C1 B C7 103.1(2) . . ?
C1 B C14 111.1(2) . . ?
C7 B C14 107.4(2) . . ?
C1 B C13 108.7(2) . . ?
C7 B C13 110.8(2) . . ?
C14 B C13 115.1(2) . . ?
C2 C1 C6 114.0(3) . . ?
C2 C1 B 119.8(2) . . ?
C6 C1 B 126.2(2) . . ?
C3 C2 C1 123.8(3) . . ?
C3 C2 H2 118.1 . . ?
C1 C2 H2 118.1 . . ?
C4 C3 C2 119.5(3) . . ?
C4 C3 H3 120.2 . . ?
C2 C3 H3 120.2 . . ?
C5 C4 C3 119.1(3) . . ?
C5 C4 H4 120.5 . . ?
C3 C4 H4 120.5 . . ?
C4 C5 C6 120.5(3) . . ?
C4 C5 H5 119.8 . . ?
C6 C5 H5 119.8 . . ?
C5 C6 C1 123.0(3) . . ?
C5 C6 H6 118.5 . . ?
C1 C6 H6 118.5 . . ?
C8 C7 C12 114.6(3) . . ?
C8 C7 B 126.1(2) . . ?
C12 C7 B 119.3(2) . . ?
C7 C8 C9 123.3(3) . . ?
C7 C8 H8 118.3 . . ?
C9 C8 H8 118.3 . . ?
C10 C9 C8 119.9(3) . . ?
C10 C9 H9 120.0 . . ?
C8 C9 H9 120.0 . . ?
C11 C10 C9 119.0(3) . . ?
C11 C10 H10 120.5 . . ?
C9 C10 H10 120.5 . . ?
C10 C11 C12 120.3(3) . . ?
C10 C11 H11 119.9 . . ?
C12 C11 H11 119.9 . . ?
C11 C12 C7 122.9(3) . . ?
C11 C12 H12 118.6 . . ?
C7 C12 H12 118.6 . . ?
B C13 P1 125.54(18) . . ?
B C13 H13A 105.9 . . ?
P1 C13 H13A 105.9 . . ?
B C13 H13B 105.9 . . ?
P1 C13 H13B 105.9 . . ?
H13A C13 H13B 106.3 . . ?
B C14 P2 128.01(19) . . ?
B C14 H14A 105.3 . . ?
P2 C14 H14A 105.3 . . ?
B C14 H14B 105.3 . . ?
P2 C14 H14B 105.3 . . ?
H14A C14 H14B 106.0 . . ?
C17 C15 C18 110.1(2) . . ?
C17 C15 C16 107.8(2) . . ?
C18 C15 C16 107.1(2) . . ?
C17 C15 P1 115.59(19) . . ?
C18 C15 P1 110.35(18) . . ?
C16 C15 P1 105.35(17) . . ?
C15 C16 H16A 109.5 . . ?
C15 C16 H16B 109.5 . . ?
H16A C16 H16B 109.5 . . ?
C15 C16 H16C 109.5 . . ?
H16A C16 H16C 109.5 . . ?
H16B C16 H16C 109.5 . . ?
C15 C17 H17A 109.5 . . ?
C15 C17 H17B 109.5 . . ?
H17A C17 H17B 109.5 . . ?
C15 C17 H17C 109.5 . . ?
H17A C17 H17C 109.5 . . ?
H17B C17 H17C 109.5 . . ?
C15 C18 H18A 109.5 . . ?
C15 C18 H18B 109.5 . . ?
H18A C18 H18B 109.5 . . ?
C15 C18 H18C 109.5 . . ?
H18A C18 H18C 109.5 . . ?
H18B C18 H18C 109.5 . . ?
C22 C19 C21 108.3(2) . . ?
C22 C19 C20 109.3(2) . . ?
C21 C19 C20 106.9(2) . . ?
C22 C19 P1 115.02(18) . . ?
C21 C19 P1 106.96(18) . . ?
C20 C19 P1 109.94(18) . . ?
C19 C20 H20A 109.5 . . ?
C19 C20 H20B 109.5 . . ?
H20A C20 H20B 109.5 . . ?
C19 C20 H20C 109.5 . . ?
H20A C20 H20C 109.5 . . ?
H20B C20 H20C 109.5 . . ?
C19 C21 H21A 109.5 . . ?
C19 C21 H21B 109.5 . . ?
H21A C21 H21B 109.5 . . ?
C19 C21 H21C 109.5 . . ?
H21A C21 H21C 109.5 . . ?
H21B C21 H21C 109.5 . . ?
C19 C22 H22A 109.5 . . ?
C19 C22 H22B 109.5 . . ?
H22A C22 H22B 109.5 . . ?
C19 C22 H22C 109.5 . . ?
H22A C22 H22C 109.5 . . ?
H22B C22 H22C 109.5 . . ?
C24 C23 C25 110.6(2) . . ?
C24 C23 C26 104.8(2) . . ?
C25 C23 C26 108.8(2) . . ?
C24 C23 P2 110.16(19) . . ?
C25 C23 P2 115.17(19) . . ?
C26 C23 P2 106.67(18) . . ?
C23 C24 H24A 109.5 . . ?
C23 C24 H24B 109.5 . . ?
H24A C24 H24B 109.5 . . ?
C23 C24 H24C 109.5 . . ?
H24A C24 H24C 109.5 . . ?
H24B C24 H24C 109.5 . . ?
C23 C25 H25A 109.5 . . ?
C23 C25 H25B 109.5 . . ?
H25A C25 H25B 109.5 . . ?
C23 C25 H25C 109.5 . . ?
H25A C25 H25C 109.5 . . ?
H25B C25 H25C 109.5 . . ?
C23 C26 H26A 109.5 . . ?
C23 C26 H26B 109.5 . . ?
H26A C26 H26B 109.5 . . ?
C23 C26 H26C 109.5 . . ?
H26A C26 H26C 109.5 . . ?
H26B C26 H26C 109.5 . . ?
C30 C27 C29 108.9(2) . . ?
C30 C27 C28 108.4(2) . . ?
C29 C27 C28 107.7(2) . . ?
C30 C27 P2 114.54(19) . . ?
C29 C27 P2 112.26(19) . . ?
C28 C27 P2 104.76(17) . . ?
C27 C28 H28A 109.5 . . ?
C27 C28 H28B 109.5 . . ?
H28A C28 H28B 109.5 . . ?
C27 C28 H28C 109.5 . . ?
H28A C28 H28C 109.5 . . ?
H28B C28 H28C 109.5 . . ?
C27 C29 H29A 109.5 . . ?
C27 C29 H29B 109.5 . . ?
H29A C29 H29B 109.5 . . ?
C27 C29 H29C 109.5 . . ?
H29A C29 H29C 109.5 . . ?
H29B C29 H29C 109.5 . . ?
C27 C30 H30A 109.5 . . ?
C27 C30 H30B 109.5 . . ?
H30A C30 H30B 109.5 . . ?
C27 C30 H30C 109.5 . . ?
H30A C30 H30C 109.5 . . ?
H30B C30 H30C 109.5 . . ?
N C31 C36 120.5(3) . . ?
N C31 C32 123.1(3) . . ?
C36 C31 C32 116.4(3) . . ?
C33 C32 C31 119.8(3) . . ?
C33 C32 C37 120.8(3) . . ?
C31 C32 C37 119.4(3) . . ?
C34 C33 C32 123.8(3) . . ?
C34 C33 H33 118.1 . . ?
C32 C33 H33 118.1 . . ?
C35 C34 C33 115.9(3) . . ?
C35 C34 C38 122.7(3) . . ?
C33 C34 C38 121.4(3) . . ?
C34 C35 C36 123.5(3) . . ?
C34 C35 H35 118.3 . . ?
C36 C35 H35 118.3 . . ?
C35 C36 C31 120.6(3) . . ?
C35 C36 C39 120.5(3) . . ?
C31 C36 C39 118.8(2) . . ?
C32 C37 H37A 109.5 . . ?
C32 C37 H37B 109.5 . . ?
H37A C37 H37B 109.5 . . ?
C32 C37 H37C 109.5 . . ?
H37A C37 H37C 109.5 . . ?
H37B C37 H37C 109.5 . . ?
C34 C38 H38A 109.5 . . ?
C34 C38 H38B 109.5 . . ?
H38A C38 H38B 109.5 . . ?
C34 C38 H38C 109.5 . . ?
H38A C38 H38C 109.5 . . ?
H38B C38 H38C 109.5 . . ?
C36 C39 H39A 109.5 . . ?
C36 C39 H39B 109.5 . . ?
H39A C39 H39B 109.5 . . ?
C36 C39 H39C 109.5 . . ?
H39A C39 H39C 109.5 . . ?
H39B C39 H39C 109.5 . . ?
O7 Li O2 141.3(2) . . ?
O7 Li O5 106.04(16) . . ?
O2 Li O5 79.05(14) . . ?
O7 Li O1 82.25(14) . . ?
O2 Li O1 71.98(13) . . ?
O5 Li O1 140.46(19) . . ?
O7 Li O4 84.58(15) . . ?
O2 Li O4 113.44(17) . . ?
O5 Li O4 145.14(19) . . ?
O1 Li O4 72.92(13) . . ?
O7 Li O3 145.4(2) . . ?
O2 Li O3 72.65(13) . . ?
O5 Li O3 82.89(14) . . ?
O1 Li O3 112.36(16) . . ?
O4 Li O3 71.31(13) . . ?
O7 Li O8 74.06(13) . . ?
O2 Li O8 140.09(19) . . ?
O5 Li O8 71.19(13) . . ?
O1 Li O8 145.82(19) . . ?
O4 Li O8 80.53(14) . . ?
O3 Li O8 77.73(13) . . ?
O7 Li O6 69.86(13) . . ?
O2 Li O6 77.01(13) . . ?
O5 Li O6 68.98(12) . . ?
O1 Li O6 78.57(13) . . ?
O4 Li O6 143.90(18) . . ?
O3 Li O6 141.87(18) . . ?
O8 Li O6 114.44(16) . . ?
C47 O1 C40 113.5(2) . . ?
C47 O1 Li 113.00(19) . . ?
C40 O1 Li 110.45(19) . . ?
C41 O2 C42 114.1(2) . . ?
C41 O2 Li 115.99(19) . . ?
C42 O2 Li 109.63(19) . . ?
C43 O3 C44 115.2(2) . . ?
C43 O3 Li 111.78(19) . . ?
C44 O3 Li 109.99(19) . . ?
C45 O4 C46 113.5(2) . . ?
C45 O4 Li 115.73(19) . . ?
C46 O4 Li 108.57(19) . . ?
C48 O5 C55 113.9(2) . . ?
C48 O5 Li 119.3(2) . . ?
C55 O5 Li 110.08(19) . . ?
C49 O6 C50 114.8(2) . . ?
C49 O6 Li 106.42(19) . . ?
C50 O6 Li 108.88(18) . . ?
C52 O7 C51 112.3(2) . . ?
C52 O7 Li 115.19(19) . . ?
C51 O7 Li 115.70(19) . . ?
C54 O8 C53 114.2(2) . . ?
C54 O8 Li 112.94(19) . . ?
C53 O8 Li 103.90(18) . . ?
O1 C40 C41 110.7(2) . . ?
O1 C40 H40A 109.5 . . ?
C41 C40 H40A 109.5 . . ?
O1 C40 H40B 109.5 . . ?
C41 C40 H40B 109.5 . . ?
H40A C40 H40B 108.1 . . ?
O2 C41 C40 107.5(2) . . ?
O2 C41 H41A 110.2 . . ?
C40 C41 H41A 110.2 . . ?
O2 C41 H41B 110.2 . . ?
C40 C41 H41B 110.2 . . ?
H41A C41 H41B 108.5 . . ?
O2 C42 C43 110.5(2) . . ?
O2 C42 H42A 109.5 . . ?
C43 C42 H42A 109.5 . . ?
O2 C42 H42B 109.5 . . ?
C43 C42 H42B 109.5 . . ?
H42A C42 H42B 108.1 . . ?
O3 C43 C42 106.5(2) . . ?
O3 C43 H43A 110.4 . . ?
C42 C43 H43A 110.4 . . ?
O3 C43 H43B 110.4 . . ?
C42 C43 H43B 110.4 . . ?
H43A C43 H43B 108.6 . . ?
O3 C44 C45 111.5(2) . . ?
O3 C44 H44A 109.3 . . ?
C45 C44 H44A 109.3 . . ?
O3 C44 H44B 109.3 . . ?
C45 C44 H44B 109.3 . . ?
H44A C44 H44B 108.0 . . ?
O4 C45 C44 107.4(2) . . ?
O4 C45 H45A 110.2 . . ?
C44 C45 H45A 110.2 . . ?
O4 C45 H45B 110.2 . . ?
C44 C45 H45B 110.2 . . ?
H45A C45 H45B 108.5 . . ?
O4 C46 C47 111.6(2) . . ?
O4 C46 H46A 109.3 . . ?
C47 C46 H46A 109.3 . . ?
O4 C46 H46B 109.3 . . ?
C47 C46 H46B 109.3 . . ?
H46A C46 H46B 108.0 . . ?
O1 C47 C46 106.5(2) . . ?
O1 C47 H47A 110.4 . . ?
C46 C47 H47A 110.4 . . ?
O1 C47 H47B 110.4 . . ?
C46 C47 H47B 110.4 . . ?
H47A C47 H47B 108.6 . . ?
O5 C48 C49 107.3(2) . . ?
O5 C48 H48A 110.3 . . ?
C49 C48 H48A 110.3 . . ?
O5 C48 H48B 110.3 . . ?
C49 C48 H48B 110.3 . . ?
H48A C48 H48B 108.5 . . ?
O6 C49 C48 112.6(2) . . ?
O6 C49 H49A 109.1 . . ?
C48 C49 H49A 109.1 . . ?
O6 C49 H49B 109.1 . . ?
C48 C49 H49B 109.1 . . ?
H49A C49 H49B 107.8 . . ?
O6 C50 C51 106.9(2) . . ?
O6 C50 H50A 110.3 . . ?
C51 C50 H50A 110.3 . . ?
O6 C50 H50B 110.3 . . ?
C51 C50 H50B 110.3 . . ?
H50A C50 H50B 108.6 . . ?
O7 C51 C50 111.0(2) . . ?
O7 C51 H51A 109.4 . . ?
C50 C51 H51A 109.4 . . ?
O7 C51 H51B 109.4 . . ?
C50 C51 H51B 109.4 . . ?
H51A C51 H51B 108.0 . . ?
O7 C52 C53 107.7(2) . . ?
O7 C52 H52A 110.2 . . ?
C53 C52 H52A 110.2 . . ?
O7 C52 H52B 110.2 . . ?
C53 C52 H52B 110.2 . . ?
H52A C52 H52B 108.5 . . ?
O8 C53 C52 111.8(2) . . ?
O8 C53 H53A 109.3 . . ?
C52 C53 H53A 109.3 . . ?
O8 C53 H53B 109.3 . . ?
C52 C53 H53B 109.3 . . ?
H53A C53 H53B 107.9 . . ?
O8 C54 C55 107.1(2) . . ?
O8 C54 H54A 110.3 . . ?
C55 C54 H54A 110.3 . . ?
O8 C54 H54B 110.3 . . ?
C55 C54 H54B 110.3 . . ?
H54A C54 H54B 108.6 . . ?
O5 C55 C54 112.0(2) . . ?
O5 C55 H55A 109.2 . . ?
C54 C55 H55A 109.2 . . ?
O5 C55 H55B 109.2 . . ?
C54 C55 H55B 109.2 . . ?
H55A C55 H55B 107.9 . . ?
C57 C56 H56A 109.5 . . ?
C57 C56 H56B 109.5 . . ?
H56A C56 H56B 109.5 . . ?
C57 C56 H56C 109.5 . . ?
H56A C56 H56C 109.5 . . ?
H56B C56 H56C 109.5 . . ?
C56 C57 C58 106.2(5) . . ?
C56 C57 H57A 110.5 . . ?
C58 C57 H57A 110.5 . . ?
C56 C57 H57B 110.5 . . ?
C58 C57 H57B 110.5 . . ?
H57A C57 H57B 108.7 . . ?
C59 C58 C57 103.3(7) . . ?
C59 C58 H58A 111.1 . . ?
C57 C58 H58A 111.1 . . ?
C59 C58 H58B 111.1 . . ?
C57 C58 H58B 111.1 . . ?
H58A C58 H58B 109.1 . . ?
C58 C59 C60 121.0(9) . . ?
C58 C59 H59A 107.1 . . ?
C60 C59 H59A 107.1 . . ?
C58 C59 H59B 107.1 . . ?
C60 C59 H59B 107.1 . . ?
H59A C59 H59B 106.8 . . ?
C59 C60 H60A 109.5 . . ?
C59 C60 H60B 109.5 . . ?
H60A C60 H60B 109.5 . . ?
C59 C60 H60C 109.5 . . ?
H60A C60 H60C 109.5 . . ?
H60B C60 H60C 109.5 . . ?

loop_
_geom_bond_atom_site_label_1
_geom_bond_atom_site_label_2
_geom_bond_distance
_geom_bond_site_symmetry_2
_geom_bond_publ_flag
Cu N 1.962(2) . ?
Cu P2 2.2665(8) . ?
Cu P1 2.2798(8) . ?
P1 C13 1.826(3) . ?
P1 C15 1.890(3) . ?
P1 C19 1.901(3) . ?
P2 C14 1.835(3) . ?
P2 C27 1.885(3) . ?
P2 C23 1.903(3) . ?
N C31 1.348(3) . ?
N H 0.8800 . ?
B C1 1.644(4) . ?
B C7 1.660(4) . ?
B C14 1.669(4) . ?
B C13 1.674(4) . ?
C1 C2 1.403(3) . ?
C1 C6 1.404(4) . ?
C2 C3 1.386(4) . ?
C2 H2 0.9500 . ?
C3 C4 1.380(4) . ?
C3 H3 0.9500 . ?
C4 C5 1.376(4) . ?
C4 H4 0.9500 . ?
C5 C6 1.385(4) . ?
C5 H5 0.9500 . ?
C6 H6 0.9500 . ?
C7 C8 1.385(3) . ?
C7 C12 1.407(3) . ?
C8 C9 1.390(4) . ?
C8 H8 0.9500 . ?
C9 C10 1.376(4) . ?
C9 H9 0.9500 . ?
C10 C11 1.375(4) . ?
C10 H10 0.9500 . ?
C11 C12 1.381(4) . ?
C11 H11 0.9500 . ?
C12 H12 0.9500 . ?
C13 H13A 0.9900 . ?
C13 H13B 0.9900 . ?
C14 H14A 0.9900 . ?
C14 H14B 0.9900 . ?
C15 C17 1.533(4) . ?
C15 C18 1.526(3) . ?
C15 C16 1.538(3) . ?
C16 H16A 0.9800 . ?
C16 H16B 0.9800 . ?
C16 H16C 0.9800 . ?
C17 H17A 0.9800 . ?
C17 H17B 0.9800 . ?
C17 H17C 0.9800 . ?
C18 H18A 0.9800 . ?
C18 H18B 0.9800 . ?
C18 H18C 0.9800 . ?
C19 C22 1.534(3) . ?
C19 C21 1.540(3) . ?
C19 C20 1.547(4) . ?
C20 H20A 0.9800 . ?
C20 H20B 0.9800 . ?
C20 H20C 0.9800 . ?
C21 H21A 0.9800 . ?
C21 H21B 0.9800 . ?
C21 H21C 0.9800 . ?
C22 H22A 0.9800 . ?
C22 H22B 0.9800 . ?
C22 H22C 0.9800 . ?
C23 C24 1.524(4) . ?
C23 C25 1.533(4) . ?
C23 C26 1.534(4) . ?
C24 H24A 0.9800 . ?
C24 H24B 0.9800 . ?
C24 H24C 0.9800 . ?
C25 H25A 0.9800 . ?
C25 H25B 0.9800 . ?
C25 H25C 0.9800 . ?
C26 H26A 0.9800 . ?
C26 H26B 0.9800 . ?
C26 H26C 0.9800 . ?
C27 C30 1.525(4) . ?
C27 C29 1.527(3) . ?
C27 C28 1.537(4) . ?
C28 H28A 0.9800 . ?
C28 H28B 0.9800 . ?
C28 H28C 0.9800 . ?
C29 H29A 0.9800 . ?
C29 H29B 0.9800 . ?
C29 H29C 0.9800 . ?
C30 H30A 0.9800 . ?
C30 H30B 0.9800 . ?
C30 H30C 0.9800 . ?
C31 C36 1.424(4) . ?
C31 C32 1.430(4) . ?
C32 C33 1.396(4) . ?
C32 C37 1.489(4) . ?
C33 C34 1.385(4) . ?
C33 H33 0.9500 . ?
C34 C35 1.385(4) . ?
C34 C38 1.508(4) . ?
C35 C36 1.389(4) . ?
C35 H35 0.9500 . ?
C36 C39 1.498(4) . ?
C37 H37A 0.9800 . ?
C37 H37B 0.9800 . ?
C37 H37C 0.9800 . ?
C38 H38A 0.9800 . ?
C38 H38B 0.9800 . ?
C38 H38C 0.9800 . ?
C39 H39A 0.9800 . ?
C39 H39B 0.9800 . ?
C39 H39C 0.9800 . ?
Li O7 2.195(4) . ?
Li O2 2.313(4) . ?
Li O5 2.310(4) . ?
Li O1 2.331(4) . ?
Li O4 2.344(4) . ?
Li O3 2.366(4) . ?
Li O8 2.443(4) . ?
Li O6 2.598(4) . ?
O1 C47 1.418(3) . ?
O1 C40 1.431(3) . ?
O2 C41 1.422(3) . ?
O2 C42 1.430(3) . ?
O3 C43 1.421(3) . ?
O3 C44 1.426(3) . ?
O4 C45 1.424(3) . ?
O4 C46 1.429(3) . ?
O5 C48 1.414(3) . ?
O5 C55 1.429(3) . ?
O6 C49 1.416(3) . ?
O6 C50 1.418(3) . ?
O7 C52 1.424(3) . ?
O7 C51 1.430(3) . ?
O8 C54 1.421(3) . ?
O8 C53 1.425(3) . ?
C40 C41 1.509(4) . ?
C40 H40A 0.9900 . ?
C40 H40B 0.9900 . ?
C41 H41A 0.9900 . ?
C41 H41B 0.9900 . ?
C42 C43 1.505(4) . ?
C42 H42A 0.9900 . ?
C42 H42B 0.9900 . ?
C43 H43A 0.9900 . ?
C43 H43B 0.9900 . ?
C44 C45 1.502(4) . ?
C44 H44A 0.9900 . ?
C44 H44B 0.9900 . ?
C45 H45A 0.9900 . ?
C45 H45B 0.9900 . ?
C46 C47 1.505(4) . ?
C46 H46A 0.9900 . ?
C46 H46B 0.9900 . ?
C47 H47A 0.9900 . ?
C47 H47B 0.9900 . ?
C48 C49 1.511(4) . ?
C48 H48A 0.9900 . ?
C48 H48B 0.9900 . ?
C49 H49A 0.9900 . ?
C49 H49B 0.9900 . ?
C50 C51 1.508(4) . ?
C50 H50A 0.9900 . ?
C50 H50B 0.9900 . ?
C51 H51A 0.9900 . ?
C51 H51B 0.9900 . ?
C52 C53 1.493(4) . ?
C52 H52A 0.9900 . ?
C52 H52B 0.9900 . ?
C53 H53A 0.9900 . ?
C53 H53B 0.9900 . ?
C54 C55 1.496(4) . ?
C54 H54A 0.9900 . ?
C54 H54B 0.9900 . ?
C55 H55A 0.9900 . ?
C55 H55B 0.9900 . ?
C56 C57 1.462(6) . ?
C56 H56A 0.9800 . ?
C56 H56B 0.9800 . ?
C56 H56C 0.9800 . ?
C57 C58 1.490(7) . ?
C57 H57A 0.9900 . ?
C57 H57B 0.9900 . ?
C58 C59 1.332(11) . ?
C58 H58A 0.9900 . ?
C58 H58B 0.9900 . ?
C59 C60 1.425(9) . ?
C59 H59A 0.9900 . ?
C59 H59B 0.9900 . ?
C60 H60A 0.9800 . ?
C60 H60B 0.9800 . ?
C60 H60C 0.9800 . ?
